data_7706224
loop_
_publ_author_name
'Rivas, Feriannys'
'Medeiros, Andrea'
'Quiroga, Cristina'
'Ben\'itez, Diego'
'Comini, Marcelo'
'Rodr\'iguez-Arce, Esteban'
'Machado, Ignacio'
'Cerecetto, Hugo'
'Gambino, Dinorah'

_publ_section_title
;
 New Pd-Fe ferrocenyl antiparasitic compounds with bioactive
 8-hydroxyquinoline ligands: a comparative study with their Pt-Fe
 analogues.
;
_journal_issue 5
_journal_name_full 'Dalton transactions (Cambridge, England : 2003)'
_journal_page_first 1651
_journal_page_last 1665
_journal_paper_doi 10.1039/d0dt03963b
_journal_volume 50
_journal_year 2021
_chemical_formula_moiety 'C43 H34 Fe N O P2 Pd, 1(F6 P)'
_chemical_formula_sum 'C43 H34 F6 Fe N O P3 Pd'
_chemical_formula_weight 949.87
_space_group_crystal_system monoclinic
_space_group_IT_number 14
_space_group_name_Hall '-P 2ybc'
_space_group_name_H-M_alt 'P 1 21/c 1'
_atom_sites_solution_hydrogens geom
_audit_creation_date 2020-12-21
_audit_creation_method
;
Olex2 1.2
(compiled 2016.11.30 svn.r3356 for OlexSys, GUI svn.r5269)
;
_audit_update_record
;
2020-12-21 deposited with the CCDC.	2020-12-24 downloaded from the CCDC.
;
_cell_angle_alpha 90
_cell_angle_beta 101.2970(10)
_cell_angle_gamma 90
_cell_formula_units_Z 4
_cell_length_a 10.6523(4)
_cell_length_b 27.2163(9)
_cell_length_c 16.1957(6)
_cell_measurement_reflns_used 9983
_cell_measurement_temperature 298(2)
_cell_measurement_theta_max 56.578
_cell_measurement_theta_min 5.934
_cell_volume 4604.4(3)
_computing_cell_refinement 'SAINT v8.37A (Bruker, 2015)'
_computing_data_collection 'APEX 2 v2014.5-0 (Bruker AXS)'
_computing_data_reduction 'SAINT v8.37A (Bruker, 2015)'
_computing_molecular_graphics 'Olex2 (Dolomanov et al., 2009)'
_computing_publication_material 'Olex2 (Dolomanov et al., 2009)'
_computing_structure_refinement 'XL (Sheldrick, 2008)'
_computing_structure_solution 'ShelXT (Sheldrick, 2015)'
_diffrn_ambient_temperature 298(2)
_diffrn_measured_fraction_theta_full 0.997
_diffrn_measured_fraction_theta_max 0.995
_diffrn_measurement_device_type 'Bruker D8 Venture/Photon 100 CMOS'
_diffrn_radiation_type MoK\a
_diffrn_radiation_wavelength 0.71073
_diffrn_reflns_av_R_equivalents 0.0331
_diffrn_reflns_av_unetI/netI 0.0219
_diffrn_reflns_Laue_measured_fraction_full 0.997
_diffrn_reflns_Laue_measured_fraction_max 0.995
_diffrn_reflns_limit_h_max 12
_diffrn_reflns_limit_h_min -12
_diffrn_reflns_limit_k_max 32
_diffrn_reflns_limit_k_min -32
_diffrn_reflns_limit_l_max 19
_diffrn_reflns_limit_l_min -19
_diffrn_reflns_number 71524
_diffrn_reflns_point_group_measured_fraction_full 0.997
_diffrn_reflns_point_group_measured_fraction_max 0.995
_diffrn_reflns_theta_full 25.242
_diffrn_reflns_theta_max 25.407
_diffrn_reflns_theta_min 2.902
_exptl_absorpt_coefficient_mu 0.865
_exptl_absorpt_correction_T_max 0.7457
_exptl_absorpt_correction_T_min 0.6856
_exptl_absorpt_correction_type multi-scan
_exptl_absorpt_process_details 'SADABS-2014/4 (Bruker,2014/4) was used for absorption correction.'
_exptl_crystal_colour 'dark brown'
_exptl_crystal_colour_modifier dark
_exptl_crystal_colour_primary brown
_exptl_crystal_density_diffrn 1.370
_exptl_crystal_description 'rect. Prism'
_exptl_crystal_F_000 1912
_exptl_crystal_size_max 0.383
_exptl_crystal_size_mid 0.222
_exptl_crystal_size_min 0.185
_refine_diff_density_max 0.578
_refine_diff_density_min -0.523
_refine_diff_density_rms 0.070
_refine_ls_extinction_coef 0.00131(17)
_refine_ls_extinction_expression Fc^*^=kFc[1+0.001xFc^2^\l^3^/sin(2\q)]^-1/4^
_refine_ls_extinction_method 'SHELXL-2014/7 (Sheldrick 2014'
_refine_ls_goodness_of_fit_ref 1.093
_refine_ls_hydrogen_treatment constr
_refine_ls_matrix_type full
_refine_ls_number_parameters 564
_refine_ls_number_reflns 8442
_refine_ls_number_restraints 402
_refine_ls_restrained_S_all 1.140
_refine_ls_R_factor_all 0.0440
_refine_ls_R_factor_gt 0.0376
_refine_ls_shift/su_max 0.003
_refine_ls_shift/su_mean 0.000
_refine_ls_structure_factor_coef Fsqd
_refine_ls_weighting_details 'w=1/[\s^2^(Fo^2^)+(0.0261P)^2^+9.4793P] where P=(Fo^2^+2Fc^2^)/3'
_refine_ls_weighting_scheme calc
_refine_ls_wR_factor_gt 0.0880
_refine_ls_wR_factor_ref 0.0929
_reflns_Friedel_coverage 0.000
_reflns_number_gt 7530
_reflns_number_total 8442
_reflns_threshold_expression 'I > 2\s(I)'
_cod_data_source_file d0dt03963b2.cif
_cod_data_source_block pd_dppf_8hq
_cod_depositor_comments 'Adding full bibliography for 7706224--7706226.cif.'
_cod_database_code 7706224
_shelx_space_group_comment
;
The symmetry employed for this shelxl refinement is uniquely defined
by the following loop, which should always be used as a source of
symmetry information in preference to the above space-group names.
They are only intended as comments.
;
_shelx_estimated_absorpt_t_max 0.856
_shelx_estimated_absorpt_t_min 0.733
_olex2_refinement_description
;
1. Fixed Uiso
 At 1.2 times of:
  All C(H) groups
2. Uiso/Uaniso restraints and constraints
P3 \\sim F3 \\sim F4 \\sim F5 \\sim F6: within 2A with sigma of 0.01 and sigma
for terminal atoms of 0.02
P3A \\sim F1A \\sim F2A \\sim F3A \\sim F4A \\sim F5A \\sim F6A: within 2A with
sigma of 0.005 and sigma for terminal atoms of 0.01
Uanis(F1) \\sim Ueq, Uanis(F2) \\sim Ueq, Uanis(F3) \\sim Ueq, Uanis(F4) \\sim
Ueq, Uanis(F5) \\sim Ueq, Uanis(F6) \\sim Ueq: with sigma of 0.005 and sigma
for terminal atoms of 0.01
Uanis(P3) = Uanis(P3A)
3. Rigid body (RIGU) restrains
 P3, F3, F4, F5, F6
 with sigma for 1-2 distances of 0.01 and sigma for 1-3 distances of 0.01
 P3A, F1A, F2A, F3A, F4A, F5A, F6A
 with sigma for 1-2 distances of 0.005 and sigma for 1-3 distances of 0.005
4. Same fragment restrains
{P3, F1, F2, F3, F4, F5, F6} sigma for 1-2: 0.01, 1-3: 0.04
{P3, F2, F3, F4, F5, F6, F1} sigma for 1-2: 0.01, 1-3: 0.04
{P3, F3, F4, F5, F6, F1, F2} sigma for 1-2: 0.01, 1-3: 0.04
as
{P3A, F1A, F2A, F3A, F4A, F5A, F6A}
5. Others
 Sof(P3A)=Sof(F1A)=Sof(F2A)=Sof(F3A)=Sof(F4A)=Sof(F5A)=Sof(F6A)=1-FVAR(1)
 Sof(P3)=Sof(F3)=Sof(F4)=Sof(F5)=Sof(F6)=Sof(F1)=Sof(F2)=FVAR(1)
6.a Ternary CH refined with riding coordinates:
 CA(HA), CB(HB), CD(HD), CC(HC), C0A(H0A), C0B(H0B), C0C(H0C), C0D(H0D)
6.b Aromatic/amide H refined with riding coordinates:
 C1(H1), C2(H2), C3(H3), C5(H5), C6(H6), C7(H7), C1B(H1B), C2B(H2B), C1C(H1C),
 C2C(H2C), C1D(H1D), C2D(H2D), C1E(H1E), C2E(H2E), C1F(H1F), C2F(H2F), C1H(H1H),
  C2H(H2H), C1I(H1I), C2I(H2I), C1J(H1J), C2J(H2J), C1K(H1K), C2K(H2K),
 C1L(H1L), C2L(H2L)
;
_smtbx_masks_special_details
;
A solvent mask was calculated and 132,3 electrons were
found in a volume of 521.6\%A^3^ in 1 void per unit cell.
;
_shelx_shelxl_version_number 2014/7
_olex2_submission_special_instructions 'No special instructions were received'

loop_
_space_group_symop_operation_xyz
'x, y, z'
'-x, y+1/2, -z+1/2'
'-x, -y, -z'
'x, -y-1/2, z-1/2'

loop_
_atom_site_label
_atom_site_type_symbol
_atom_site_fract_x
_atom_site_fract_y
_atom_site_fract_z
_atom_site_U_iso_or_equiv
_atom_site_adp_type
_atom_site_occupancy
_atom_site_site_symmetry_order
_atom_site_calc_flag
_atom_site_refinement_flags_posn
_atom_site_refinement_flags_adp
_atom_site_refinement_flags_occupancy
_atom_site_disorder_assembly
_atom_site_disorder_group
CA C 0.1389(3) 0.69784(11) 0.0076(2) 0.0354(7) Uani 1 1 d . . . . .
HA H 0.1885 0.7100 0.0611 0.042 Uiso 1 1 calc R . . . .
CB C 0.0772(3) 0.65531(13) -0.1174(2) 0.0372(7) Uani 1 1 d . . . . .
HB H 0.0768 0.6329 -0.1648 0.045 Uiso 1 1 calc R . . . .
CD C 0.0137(3) 0.71316(13) -0.0308(2) 0.0435(8) Uani 1 1 d . . . . .
HD H -0.0388 0.7371 -0.0076 0.052 Uiso 1 1 calc R . . . .
CC C -0.0228(3) 0.68766(13) -0.1071(2) 0.0439(8) Uani 1 1 d . . . . .
HC H -0.1059 0.6905 -0.1455 0.053 Uiso 1 1 calc R . . . .
N1 N 0.5186(3) 0.61876(11) 0.24544(18) 0.0454(7) Uani 1 1 d . . . . .
C1 C 0.5025(4) 0.59956(18) 0.3148(3) 0.0625(11) Uani 1 1 d . . . . .
H1 H 0.4294 0.5808 0.3144 0.075 Uiso 1 1 calc R . . . .
O1 O 0.5672(2) 0.65413(11) 0.09784(16) 0.0530(7) Uani 1 1 d . . . . .
P1 P 0.32780(7) 0.62834(3) -0.01991(5) 0.02839(17) Uani 1 1 d . . . . .
Fe1 Fe 0.02076(4) 0.63862(2) -0.00720(3) 0.02828(11) Uani 1 1 d . . . . .
Pd1 Pd 0.40760(2) 0.62008(2) 0.12041(2) 0.03181(9) Uani 1 1 d . . . . .
C2 C 0.5894(6) 0.6054(2) 0.3917(3) 0.0845(16) Uani 1 1 d . . . . .
H2 H 0.5735 0.5906 0.4405 0.101 Uiso 1 1 calc R . . . .
P2 P 0.22667(8) 0.58900(3) 0.15617(5) 0.02933(17) Uani 1 1 d . . . . .
C3 C 0.6966(5) 0.6328(2) 0.3941(3) 0.0817(16) Uani 1 1 d . . . . .
H3 H 0.7545 0.6369 0.4446 0.098 Uiso 1 1 calc R . . . .
C4 C 0.7199(4) 0.65490(18) 0.3204(3) 0.0643(12) Uani 1 1 d . . . . .
C5 C 0.8251(4) 0.68474(19) 0.3179(3) 0.0738(15) Uani 1 1 d . . . . .
H5 H 0.8865 0.6901 0.3663 0.089 Uiso 1 1 calc R . . . .
C6 C 0.8375(4) 0.70629(18) 0.2428(4) 0.0709(14) Uani 1 1 d . . . . .
H6 H 0.9065 0.7271 0.2419 0.085 Uiso 1 1 calc R . . . .
C7 C 0.7499(4) 0.69784(16) 0.1686(3) 0.0603(11) Uani 1 1 d . . . . .
H7 H 0.7605 0.7134 0.1193 0.072 Uiso 1 1 calc R . . . .
C8 C 0.6455(3) 0.66609(14) 0.1671(3) 0.0481(9) Uani 1 1 d . . . . .
C9 C 0.6285(3) 0.64653(14) 0.2448(2) 0.0462(9) Uani 1 1 d . . . . .
C0A C -0.0340(3) 0.62120(12) 0.1034(2) 0.0343(7) Uani 1 1 d . . . . .
H0A H -0.0331 0.6433 0.1513 0.041 Uiso 1 1 calc R . . . .
C1A C 0.4374(3) 0.66356(12) -0.0699(2) 0.0358(7) Uani 1 1 d . . . . .
C2A C 0.2034(3) 0.62490(12) 0.2470(2) 0.0353(7) Uani 1 1 d . . . . .
C0B C 0.0279(3) 0.56464(11) 0.0120(2) 0.0332(7) Uani 1 1 d . . . . .
H0B H 0.0781 0.5409 -0.0136 0.040 Uiso 1 1 calc R . . . .
C1B C 0.4297(4) 0.71382(15) -0.0719(3) 0.0630(12) Uani 1 1 d . . . . .
H1B H 0.3664 0.7297 -0.0498 0.076 Uiso 1 1 calc R . . . .
C2B C 0.2181(4) 0.67552(14) 0.2444(2) 0.0499(9) Uani 1 1 d . . . . .
H2B H 0.2409 0.6901 0.1976 0.060 Uiso 1 1 calc R . . . .
C0C C -0.1007(3) 0.57922(13) -0.0203(2) 0.0399(8) Uani 1 1 d . . . . .
H0C H -0.1534 0.5679 -0.0733 0.048 Uiso 1 1 calc R . . . .
C1C C 0.5165(5) 0.74103(18) -0.1068(4) 0.0923(19) Uani 1 1 d . . . . .
H1C H 0.5114 0.7751 -0.1080 0.111 Uiso 1 1 calc R . . . .
C2C C 0.1989(4) 0.70443(16) 0.3115(3) 0.0628(12) Uani 1 1 d . . . . .
H2C H 0.2064 0.7384 0.3085 0.075 Uiso 1 1 calc R . . . .
C0D C -0.1390(3) 0.61338(12) 0.0352(2) 0.0368(7) Uani 1 1 d . . . . .
H0D H -0.2224 0.6298 0.0272 0.044 Uiso 1 1 calc R . . . .
C1D C 0.6092(5) 0.7177(2) -0.1396(4) 0.0863(17) Uani 1 1 d . . . . .
H1D H 0.6665 0.7360 -0.1636 0.104 Uiso 1 1 calc R . . . .
C2D C 0.1694(4) 0.68355(17) 0.3814(3) 0.0618(11) Uani 1 1 d . . . . .
H2D H 0.1588 0.7031 0.4266 0.074 Uiso 1 1 calc R . . . .
C1E C 0.6183(4) 0.66761(18) -0.1373(3) 0.0637(12) Uani 1 1 d . . . . .
H1E H 0.6822 0.6519 -0.1590 0.076 Uiso 1 1 calc R . . . .
C2E C 0.1555(5) 0.63399(18) 0.3852(3) 0.0698(13) Uani 1 1 d . . . . .
H2E H 0.1351 0.6199 0.4332 0.084 Uiso 1 1 calc R . . . .
C1F C 0.5323(3) 0.64053(15) -0.1025(3) 0.0495(9) Uani 1 1 d . . . . .
H1F H 0.5383 0.6064 -0.1010 0.059 Uiso 1 1 calc R . . . .
C2F C 0.1714(4) 0.60413(16) 0.3183(2) 0.0572(11) Uani 1 1 d . . . . .
H2F H 0.1606 0.5703 0.3214 0.069 Uiso 1 1 calc R . . . .
C1G C 0.3094(3) 0.57097(12) -0.0778(2) 0.0341(7) Uani 1 1 d . . . . .
C2G C 0.2393(3) 0.52554(12) 0.1913(2) 0.0360(7) Uani 1 1 d . . . . .
C1H C 0.2728(4) 0.57117(15) -0.1652(2) 0.0491(9) Uani 1 1 d . . . . .
H1H H 0.2577 0.6007 -0.1943 0.059 Uiso 1 1 calc R . . . .
C2H C 0.3558(4) 0.50147(14) 0.2064(2) 0.0476(9) Uani 1 1 d . . . . .
H2H H 0.4271 0.5167 0.1925 0.057 Uiso 1 1 calc R . . . .
C1I C 0.2589(4) 0.5268(2) -0.2087(3) 0.0705(13) Uani 1 1 d . . . . .
H1I H 0.2317 0.5268 -0.2669 0.085 Uiso 1 1 calc R . . . .
C2I C 0.3675(5) 0.45494(16) 0.2418(3) 0.0659(12) Uani 1 1 d . . . . .
H2I H 0.4462 0.4390 0.2518 0.079 Uiso 1 1 calc R . . . .
C1J C 0.2849(5) 0.48275(18) -0.1666(4) 0.0738(14) Uani 1 1 d . . . . .
H1J H 0.2753 0.4533 -0.1963 0.089 Uiso 1 1 calc R . . . .
C2J C 0.2614(5) 0.43251(16) 0.2623(3) 0.0684(13) Uani 1 1 d . . . . .
H2J H 0.2696 0.4018 0.2881 0.082 Uiso 1 1 calc R . . . .
C1K C 0.3249(4) 0.48258(14) -0.0811(3) 0.0615(12) Uani 1 1 d . . . . .
H1K H 0.3442 0.4530 -0.0529 0.074 Uiso 1 1 calc R . . . .
C2K C 0.1442(5) 0.45506(15) 0.2451(3) 0.0578(11) Uani 1 1 d . . . . .
H2K H 0.0728 0.4393 0.2577 0.069 Uiso 1 1 calc R . . . .
C1L C 0.3368(3) 0.52637(13) -0.0362(3) 0.0454(8) Uani 1 1 d . . . . .
H1L H 0.3633 0.5259 0.0220 0.055 Uiso 1 1 calc R . . . .
C2L C 0.1322(4) 0.50131(13) 0.2089(2) 0.0459(8) Uani 1 1 d . . . . .
H2L H 0.0523 0.5163 0.1962 0.055 Uiso 1 1 calc R . . . .
C0P C 0.0702(3) 0.59117(11) 0.08918(19) 0.0307(6) Uani 1 1 d . . . . .
C1P C 0.1799(3) 0.66130(11) -0.04528(18) 0.0282(6) Uani 1 1 d . . . . .
P3 P -0.0495(10) 0.3333(3) 0.3707(5) 0.0771(6) Uani 0.177(3) 1 d D U P A 1
F3 F -0.097(2) 0.3873(5) 0.3809(15) 0.147(7) Uani 0.177(3) 1 d D U P A 1
F4 F 0.0524(18) 0.3556(8) 0.3219(13) 0.116(6) Uani 0.177(3) 1 d D U P A 1
F5 F -0.1511(15) 0.3273(7) 0.2867(8) 0.107(5) Uani 0.177(3) 1 d D U P A 1
F6 F 0.004(2) 0.2794(5) 0.3672(14) 0.109(7) Uani 0.177(3) 1 d D U P A 1
F1 F -0.1500(18) 0.3122(8) 0.4208(12) 0.129(8) Uani 0.177(3) 1 d D U P A 1
F2 F 0.047(2) 0.3421(10) 0.4571(10) 0.157(12) Uani 0.177(3) 1 d D U P A 1
P3A P 0.0281(2) 0.33450(7) 0.37763(9) 0.0771(6) Uani 0.823(3) 1 d D U P A 2
F1A F -0.0445(7) 0.3362(2) 0.4523(3) 0.1306(18) Uani 0.823(3) 1 d D U P A 2
F2A F 0.1138(5) 0.38029(16) 0.4131(3) 0.1287(18) Uani 0.823(3) 1 d D U P A 2
F3A F -0.0705(5) 0.37100(19) 0.3227(3) 0.1247(17) Uani 0.823(3) 1 d D U P A 2
F4A F 0.1036(5) 0.33169(19) 0.3024(2) 0.1102(15) Uani 0.823(3) 1 d D U P A 2
F5A F -0.0534(6) 0.2885(2) 0.3391(4) 0.1275(19) Uani 0.823(3) 1 d D U P A 2
F6A F 0.1324(4) 0.30020(16) 0.4324(3) 0.1095(14) Uani 0.823(3) 1 d D U P A 2

loop_
_atom_site_aniso_label
_atom_site_aniso_U_11
_atom_site_aniso_U_22
_atom_site_aniso_U_33
_atom_site_aniso_U_23
_atom_site_aniso_U_13
_atom_site_aniso_U_12
CA 0.0374(17) 0.0290(16) 0.0406(18) 0.0015(13) 0.0098(14) -0.0035(13)
CB 0.0309(16) 0.050(2) 0.0302(16) 0.0069(14) 0.0050(13) 0.0010(14)
CD 0.0398(19) 0.0342(18) 0.058(2) 0.0092(16) 0.0132(16) 0.0085(14)
CC 0.0329(18) 0.051(2) 0.046(2) 0.0173(17) 0.0022(15) 0.0050(15)
N1 0.0394(16) 0.0518(18) 0.0381(16) -0.0031(14) -0.0097(13) 0.0070(13)
C1 0.060(3) 0.074(3) 0.048(2) 0.004(2) -0.0053(19) 0.002(2)
O1 0.0352(13) 0.0749(19) 0.0472(15) 0.0003(13) 0.0044(11) -0.0146(12)
P1 0.0254(4) 0.0323(4) 0.0278(4) 0.0020(3) 0.0061(3) -0.0007(3)
Fe1 0.0256(2) 0.0309(2) 0.0287(2) -0.00080(17) 0.00617(17) -0.00048(17)
Pd1 0.02655(13) 0.03839(15) 0.02899(13) 0.00099(10) 0.00179(9) -0.00139(10)
C2 0.090(4) 0.110(4) 0.043(2) 0.008(3) -0.014(2) 0.001(3)
P2 0.0333(4) 0.0302(4) 0.0249(4) 0.0002(3) 0.0066(3) -0.0007(3)
C3 0.074(3) 0.103(4) 0.054(3) -0.009(3) -0.022(2) 0.006(3)
C4 0.043(2) 0.073(3) 0.068(3) -0.030(2) -0.012(2) 0.012(2)
C5 0.039(2) 0.091(4) 0.081(3) -0.044(3) -0.014(2) 0.002(2)
C6 0.038(2) 0.070(3) 0.103(4) -0.043(3) 0.008(2) -0.007(2)
C7 0.034(2) 0.066(3) 0.082(3) -0.023(2) 0.013(2) -0.0028(18)
C8 0.0331(18) 0.052(2) 0.059(2) -0.0123(18) 0.0078(17) 0.0034(16)
C9 0.0346(18) 0.050(2) 0.049(2) -0.0166(17) -0.0018(15) 0.0121(16)
C0A 0.0329(16) 0.0406(17) 0.0316(16) -0.0037(13) 0.0113(13) -0.0021(13)
C1A 0.0296(16) 0.0425(18) 0.0360(17) 0.0067(14) 0.0079(13) -0.0043(14)
C2A 0.0362(17) 0.0377(17) 0.0314(16) -0.0054(13) 0.0048(13) 0.0001(14)
C0B 0.0370(17) 0.0280(15) 0.0359(17) -0.0038(13) 0.0100(13) -0.0065(13)
C1B 0.051(2) 0.047(2) 0.099(4) 0.012(2) 0.034(2) -0.0001(18)
C2B 0.067(3) 0.041(2) 0.0399(19) -0.0028(16) 0.0068(18) -0.0061(18)
C0C 0.0378(18) 0.0451(19) 0.0364(17) -0.0038(15) 0.0065(14) -0.0122(15)
C1C 0.079(3) 0.050(3) 0.164(6) 0.027(3) 0.063(4) -0.006(2)
C2C 0.080(3) 0.047(2) 0.058(3) -0.020(2) 0.003(2) 0.001(2)
C0D 0.0278(16) 0.0461(19) 0.0380(17) 0.0008(14) 0.0098(13) -0.0015(14)
C1D 0.059(3) 0.083(4) 0.130(5) 0.030(3) 0.050(3) -0.013(3)
C2D 0.070(3) 0.069(3) 0.047(2) -0.027(2) 0.013(2) 0.004(2)
C1E 0.041(2) 0.077(3) 0.082(3) 0.001(2) 0.033(2) -0.008(2)
C2E 0.099(4) 0.073(3) 0.046(2) -0.011(2) 0.035(2) -0.003(3)
C1F 0.0376(19) 0.048(2) 0.066(2) 0.0050(18) 0.0192(18) -0.0019(16)
C2F 0.090(3) 0.049(2) 0.039(2) -0.0043(17) 0.027(2) -0.003(2)
C1G 0.0297(16) 0.0356(17) 0.0393(17) -0.0035(14) 0.0123(13) -0.0008(13)
C2G 0.0463(19) 0.0336(17) 0.0288(16) 0.0010(13) 0.0094(14) 0.0015(14)
C1H 0.048(2) 0.054(2) 0.046(2) -0.0086(17) 0.0113(17) 0.0041(17)
C2H 0.052(2) 0.047(2) 0.045(2) 0.0080(16) 0.0134(17) 0.0085(17)
C1I 0.062(3) 0.087(4) 0.061(3) -0.036(3) 0.007(2) 0.001(2)
C2I 0.080(3) 0.048(2) 0.071(3) 0.017(2) 0.020(2) 0.024(2)
C1J 0.063(3) 0.058(3) 0.105(4) -0.039(3) 0.030(3) -0.010(2)
C2J 0.109(4) 0.043(2) 0.057(3) 0.0158(19) 0.025(3) 0.010(2)
C1K 0.058(3) 0.034(2) 0.101(4) -0.004(2) 0.035(3) -0.0005(18)
C2K 0.084(3) 0.046(2) 0.049(2) 0.0035(18) 0.024(2) -0.011(2)
C1L 0.0423(19) 0.0387(19) 0.059(2) 0.0054(17) 0.0182(17) 0.0020(15)
C2L 0.057(2) 0.0395(19) 0.044(2) 0.0017(15) 0.0164(17) -0.0041(16)
C0P 0.0352(16) 0.0283(15) 0.0296(15) -0.0013(12) 0.0089(13) -0.0037(12)
C1P 0.0250(14) 0.0320(15) 0.0283(15) 0.0035(12) 0.0072(12) 0.0005(12)
P3 0.1174(17) 0.0752(9) 0.0366(7) 0.0048(6) 0.0097(10) -0.0198(11)
F3 0.170(10) 0.135(9) 0.135(10) -0.006(8) 0.026(8) 0.013(8)
F4 0.137(9) 0.115(9) 0.102(9) 0.020(7) 0.043(7) -0.006(7)
F5 0.123(8) 0.113(9) 0.083(8) 0.013(7) 0.016(7) -0.010(7)
F6 0.126(10) 0.100(9) 0.099(9) 0.006(7) 0.020(8) -0.001(7)
F1 0.139(11) 0.139(11) 0.110(11) 0.004(8) 0.029(9) -0.016(9)
F2 0.154(15) 0.183(15) 0.134(14) -0.008(9) 0.029(9) -0.016(10)
P3A 0.1174(17) 0.0752(9) 0.0366(7) 0.0048(6) 0.0097(10) -0.0198(11)
F1A 0.185(5) 0.154(4) 0.069(3) 0.011(3) 0.064(3) 0.017(4)
F2A 0.188(4) 0.096(3) 0.088(3) 0.000(2) -0.010(3) -0.041(3)
F3A 0.157(4) 0.140(4) 0.070(3) 0.024(3) 0.004(3) 0.032(3)
F4A 0.141(4) 0.131(4) 0.062(2) 0.001(2) 0.029(2) -0.017(3)
F5A 0.124(4) 0.119(4) 0.132(4) -0.037(3) 0.007(3) -0.039(3)
F6A 0.134(3) 0.104(3) 0.085(3) 0.029(2) 0.009(2) -0.006(3)

loop_
_atom_type_symbol
_atom_type_description
_atom_type_scat_dispersion_real
_atom_type_scat_dispersion_imag
_atom_type_scat_source
C C 0.0033 0.0016 'International Tables Vol C Tables 4.2.6.8 and 6.1.1.4'
H H 0.0000 0.0000 'International Tables Vol C Tables 4.2.6.8 and 6.1.1.4'
F F 0.0171 0.0103 'International Tables Vol C Tables 4.2.6.8 and 6.1.1.4'
Fe Fe 0.3463 0.8444 'International Tables Vol C Tables 4.2.6.8 and 6.1.1.4'
N N 0.0061 0.0033 'International Tables Vol C Tables 4.2.6.8 and 6.1.1.4'
O O 0.0106 0.0060 'International Tables Vol C Tables 4.2.6.8 and 6.1.1.4'
P P 0.1023 0.0942 'International Tables Vol C Tables 4.2.6.8 and 6.1.1.4'
Pd Pd -0.9988 1.0072 'International Tables Vol C Tables 4.2.6.8 and 6.1.1.4'

loop_
_geom_angle_atom_site_label_1
_geom_angle_atom_site_label_2
_geom_angle_atom_site_label_3
_geom_angle
_geom_angle_site_symmetry_1
_geom_angle_site_symmetry_3
_geom_angle_publ_flag
CD CA HA 125.9 . . ?
CD CA Fe1 70.99(19) . . ?
CD CA C1P 108.2(3) . . ?
Fe1 CA HA 125.9 . . ?
C1P CA HA 125.9 . . ?
C1P CA Fe1 68.49(17) . . ?
CC CB HB 126.2 . . ?
CC CB Fe1 71.30(19) . . ?
CC CB C1P 107.7(3) . . ?
Fe1 CB HB 126.2 . . ?
C1P CB HB 126.2 . . ?
C1P CB Fe1 67.97(17) . . ?
CA CD HD 125.8 . . ?
CA CD Fe1 68.46(18) . . ?
CC CD CA 108.4(3) . . ?
CC CD HD 125.8 . . ?
CC CD Fe1 70.8(2) . . ?
Fe1 CD HD 125.8 . . ?
CB CC HC 125.5 . . ?
CB CC Fe1 68.51(18) . . ?
CD CC CB 109.0(3) . . ?
CD CC HC 125.5 . . ?
CD CC Fe1 69.58(19) . . ?
Fe1 CC HC 125.5 . . ?
C1 N1 Pd1 134.0(3) . . ?
C1 N1 C9 119.0(3) . . ?
C9 N1 Pd1 107.0(2) . . ?
N1 C1 H1 118.2 . . ?
N1 C1 C2 123.5(5) . . ?
C2 C1 H1 118.2 . . ?
C8 O1 Pd1 112.1(2) . . ?
C1A P1 Pd1 110.48(11) . . ?
C1G P1 Pd1 114.38(11) . . ?
C1G P1 C1A 103.77(15) . . ?
C1P P1 Pd1 114.74(10) . . ?
C1P P1 C1A 104.29(14) . . ?
C1P P1 C1G 108.17(14) . . ?
CA Fe1 CB 69.20(14) . . ?
CA Fe1 CD 40.56(13) . . ?
CA Fe1 CC 67.72(14) . . ?
CA Fe1 C0A 110.92(13) . . ?
CA Fe1 C0B 139.76(13) . . ?
CA Fe1 C0C 178.81(14) . . ?
CA Fe1 C0D 138.95(13) . . ?
CB Fe1 CD 68.00(15) . . ?
CB Fe1 CC 40.19(14) . . ?
CB Fe1 C0A 179.27(14) . . ?
CB Fe1 C0C 111.84(14) . . ?
CB Fe1 C0D 139.82(13) . . ?
CD Fe1 CC 39.63(15) . . ?
CD Fe1 C0D 112.63(14) . . ?
C0A Fe1 CD 112.59(14) . . ?
C0A Fe1 CC 140.55(14) . . ?
C0A Fe1 C0C 68.05(13) . . ?
C0A Fe1 C0D 40.52(13) . . ?
C0B Fe1 CB 110.17(14) . . ?
C0B Fe1 CD 178.08(14) . . ?
C0B Fe1 CC 138.55(14) . . ?
C0B Fe1 C0A 69.25(13) . . ?
C0B Fe1 C0C 40.70(13) . . ?
C0B Fe1 C0D 68.31(13) . . ?
C0C Fe1 CD 139.04(14) . . ?
C0C Fe1 CC 112.63(14) . . ?
C0C Fe1 C0D 39.87(13) . . ?
C0D Fe1 CC 113.44(13) . . ?
C0P Fe1 CA 110.83(13) . . ?
C0P Fe1 CB 137.94(13) . . ?
C0P Fe1 CD 140.21(14) . . ?
C0P Fe1 CC 177.77(13) . . ?
C0P Fe1 C0A 41.33(12) . . ?
C0P Fe1 C0B 41.56(12) . . ?
C0P Fe1 C0C 68.85(13) . . ?
C0P Fe1 C0D 68.79(13) . . ?
C1P Fe1 CA 41.61(12) . . ?
C1P Fe1 CB 41.75(12) . . ?
C1P Fe1 CD 69.11(13) . . ?
C1P Fe1 CC 68.73(13) . . ?
C1P Fe1 C0A 137.89(12) . . ?
C1P Fe1 C0B 109.99(12) . . ?
C1P Fe1 C0C 139.56(13) . . ?
C1P Fe1 C0D 177.82(13) . . ?
C1P Fe1 C0P 109.04(12) . . ?
N1 Pd1 P1 167.78(9) . . ?
N1 Pd1 P2 95.25(9) . . ?
O1 Pd1 N1 81.42(11) . . ?
O1 Pd1 P1 86.40(7) . . ?
O1 Pd1 P2 173.46(8) . . ?
P1 Pd1 P2 96.97(3) . . ?
C1 C2 H2 120.3 . . ?
C3 C2 C1 119.4(5) . . ?
C3 C2 H2 120.3 . . ?
C2A P2 Pd1 105.15(11) . . ?
C2G P2 Pd1 114.72(11) . . ?
C2G P2 C2A 105.70(15) . . ?
C0P P2 Pd1 124.23(10) . . ?
C0P P2 C2A 102.24(14) . . ?
C0P P2 C2G 102.87(15) . . ?
C2 C3 H3 120.0 . . ?
C2 C3 C4 120.0(4) . . ?
C4 C3 H3 120.0 . . ?
C3 C4 C9 117.3(4) . . ?
C5 C4 C3 123.7(4) . . ?
C5 C4 C9 119.1(5) . . ?
C4 C5 H5 120.3 . . ?
C6 C5 C4 119.4(4) . . ?
C6 C5 H5 120.3 . . ?
C5 C6 H6 119.0 . . ?
C5 C6 C7 121.9(4) . . ?
C7 C6 H6 119.0 . . ?
C6 C7 H7 119.6 . . ?
C6 C7 C8 120.7(5) . . ?
C8 C7 H7 119.6 . . ?
O1 C8 C7 122.7(4) . . ?
O1 C8 C9 120.1(3) . . ?
C7 C8 C9 117.2(4) . . ?
N1 C9 C4 120.8(4) . . ?
N1 C9 C8 117.8(3) . . ?
C8 C9 C4 121.4(4) . . ?
Fe1 C0A H0A 126.1 . . ?
C0D C0A Fe1 70.75(18) . . ?
C0D C0A H0A 126.1 . . ?
C0D C0A C0P 107.7(3) . . ?
C0P C0A Fe1 68.17(17) . . ?
C0P C0A H0A 126.1 . . ?
C1B C1A P1 119.8(3) . . ?
C1B C1A C1F 119.3(3) . . ?
C1F C1A P1 120.9(3) . . ?
C2B C2A P2 118.3(3) . . ?
C2F C2A P2 123.2(3) . . ?
C2F C2A C2B 118.5(3) . . ?
Fe1 C0B H0B 126.4 . . ?
C0C C0B Fe1 70.35(19) . . ?
C0C C0B H0B 126.4 . . ?
C0C C0B C0P 107.1(3) . . ?
C0P C0B Fe1 68.41(17) . . ?
C0P C0B H0B 126.4 . . ?
C1A C1B H1B 120.0 . . ?
C1A C1B C1C 120.1(4) . . ?
C1C C1B H1B 120.0 . . ?
C2A C2B H2B 119.8 . . ?
C2C C2B C2A 120.3(4) . . ?
C2C C2B H2B 119.8 . . ?
Fe1 C0C H0C 125.4 . . ?
C0B C0C Fe1 68.94(18) . . ?
C0B C0C H0C 125.4 . . ?
C0D C0C Fe1 70.74(19) . . ?
C0D C0C C0B 109.2(3) . . ?
C0D C0C H0C 125.4 . . ?
C1B C1C H1C 120.0 . . ?
C1D C1C C1B 120.0(4) . . ?
C1D C1C H1C 120.0 . . ?
C2B C2C H2C 119.7 . . ?
C2D C2C C2B 120.6(4) . . ?
C2D C2C H2C 119.7 . . ?
Fe1 C0D H0D 125.9 . . ?
C0A C0D Fe1 68.73(17) . . ?
C0A C0D H0D 125.9 . . ?
C0C C0D Fe1 69.39(18) . . ?
C0C C0D C0A 108.1(3) . . ?
C0C C0D H0D 125.9 . . ?
C1C C1D H1D 119.8 . . ?
C1C C1D C1E 120.4(4) . . ?
C1E C1D H1D 119.8 . . ?
C2C C2D H2D 120.1 . . ?
C2C C2D C2E 119.9(4) . . ?
C2E C2D H2D 120.1 . . ?
C1D C1E H1E 120.2 . . ?
C1D C1E C1F 119.6(4) . . ?
C1F C1E H1E 120.2 . . ?
C2D C2E H2E 119.6 . . ?
C2D C2E C2F 120.8(4) . . ?
C2F C2E H2E 119.6 . . ?
C1A C1F C1E 120.6(4) . . ?
C1A C1F H1F 119.7 . . ?
C1E C1F H1F 119.7 . . ?
C2A C2F C2E 119.9(4) . . ?
C2A C2F H2F 120.1 . . ?
C2E C2F H2F 120.1 . . ?
C1H C1G P1 120.2(3) . . ?
C1L C1G P1 120.7(3) . . ?
C1L C1G C1H 119.0(3) . . ?
C2H C2G P2 121.0(3) . . ?
C2H C2G C2L 118.8(3) . . ?
C2L C2G P2 120.1(3) . . ?
C1G C1H H1H 120.3 . . ?
C1I C1H C1G 119.5(4) . . ?
C1I C1H H1H 120.3 . . ?
C2G C2H H2H 119.6 . . ?
C2G C2H C2I 120.7(4) . . ?
C2I C2H H2H 119.6 . . ?
C1H C1I H1I 119.6 . . ?
C1J C1I C1H 120.8(4) . . ?
C1J C1I H1I 119.6 . . ?
C2H C2I H2I 120.3 . . ?
C2J C2I C2H 119.5(4) . . ?
C2J C2I H2I 120.3 . . ?
C1I C1J H1J 120.1 . . ?
C1K C1J C1I 119.8(4) . . ?
C1K C1J H1J 120.1 . . ?
C2I C2J H2J 119.7 . . ?
C2K C2J C2I 120.6(4) . . ?
C2K C2J H2J 119.7 . . ?
C1J C1K H1K 119.8 . . ?
C1J C1K C1L 120.4(4) . . ?
C1L C1K H1K 119.8 . . ?
C2J C2K H2K 120.1 . . ?
C2J C2K C2L 119.9(4) . . ?
C2L C2K H2K 120.1 . . ?
C1G C1L H1L 119.8 . . ?
C1K C1L C1G 120.5(4) . . ?
C1K C1L H1L 119.8 . . ?
C2G C2L H2L 119.8 . . ?
C2K C2L C2G 120.4(4) . . ?
C2K C2L H2L 119.8 . . ?
P2 C0P Fe1 123.90(16) . . ?
C0A C0P Fe1 70.50(18) . . ?
C0A C0P P2 125.1(2) . . ?
C0A C0P C0B 107.8(3) . . ?
C0B C0P Fe1 70.03(17) . . ?
C0B C0P P2 127.0(2) . . ?
CA C1P CB 106.8(3) . . ?
CA C1P P1 124.6(2) . . ?
CA C1P Fe1 69.91(17) . . ?
CB C1P P1 128.5(2) . . ?
CB C1P Fe1 70.29(17) . . ?
P1 C1P Fe1 122.21(15) . . ?
F3 P3 F4 87.7(10) . . ?
F3 P3 F6 175.9(12) . . ?
F3 P3 F2 86.1(11) . . ?
F4 P3 F2 89.5(11) . . ?
F5 P3 F3 90.4(10) . . ?
F5 P3 F4 91.7(10) . . ?
F5 P3 F6 93.7(10) . . ?
F5 P3 F2 176.2(12) . . ?
F6 P3 F4 92.9(11) . . ?
F6 P3 F2 89.8(11) . . ?
F1 P3 F3 91.3(11) . . ?
F1 P3 F4 178.6(11) . . ?
F1 P3 F5 89.3(10) . . ?
F1 P3 F6 88.1(10) . . ?
F1 P3 F2 89.5(10) . . ?
F1A P3A F2A 91.9(3) . . ?
F1A P3A F3A 92.4(3) . . ?
F1A P3A F4A 178.7(3) . . ?
F1A P3A F5A 90.7(3) . . ?
F1A P3A F6A 89.1(3) . . ?
F2A P3A F3A 89.0(3) . . ?
F2A P3A F4A 88.5(3) . . ?
F3A P3A F4A 88.8(3) . . ?
F5A P3A F2A 177.4(3) . . ?
F5A P3A F3A 91.2(3) . . ?
F5A P3A F4A 88.9(3) . . ?
F5A P3A F6A 91.5(3) . . ?
F6A P3A F2A 88.3(3) . . ?
F6A P3A F3A 176.9(3) . . ?
F6A P3A F4A 89.8(3) . . ?

loop_
_geom_bond_atom_site_label_1
_geom_bond_atom_site_label_2
_geom_bond_distance
_geom_bond_site_symmetry_2
_geom_bond_publ_flag
CA HA 0.9800 . ?
CA CD 1.419(5) . ?
CA Fe1 2.030(3) . ?
CA C1P 1.435(4) . ?
CB HB 0.9800 . ?
CB CC 1.416(5) . ?
CB Fe1 2.042(3) . ?
CB C1P 1.444(4) . ?
CD HD 0.9800 . ?
CD CC 1.404(5) . ?
CD Fe1 2.063(3) . ?
CC HC 0.9800 . ?
CC Fe1 2.079(3) . ?
N1 C1 1.281(5) . ?
N1 Pd1 2.136(3) . ?
N1 C9 1.395(5) . ?
C1 H1 0.9300 . ?
C1 C2 1.408(6) . ?
O1 Pd1 2.032(2) . ?
O1 C8 1.302(4) . ?
P1 Pd1 2.2763(8) . ?
P1 C1A 1.818(3) . ?
P1 C1G 1.812(3) . ?
P1 C1P 1.790(3) . ?
Fe1 C0A 2.046(3) . ?
Fe1 C0B 2.037(3) . ?
Fe1 C0C 2.055(3) . ?
Fe1 C0D 2.073(3) . ?
Fe1 C0P 2.015(3) . ?
Fe1 C1P 2.011(3) . ?
Pd1 P2 2.2810(8) . ?
C2 H2 0.9300 . ?
C2 C3 1.358(8) . ?
P2 C2A 1.822(3) . ?
P2 C2G 1.815(3) . ?
P2 C0P 1.803(3) . ?
C3 H3 0.9300 . ?
C3 C4 1.401(7) . ?
C4 C5 1.391(7) . ?
C4 C9 1.426(5) . ?
C5 H5 0.9300 . ?
C5 C6 1.378(7) . ?
C6 H6 0.9300 . ?
C6 C7 1.389(6) . ?
C7 H7 0.9300 . ?
C7 C8 1.404(5) . ?
C8 C9 1.410(6) . ?
C0A H0A 0.9800 . ?
C0A C0D 1.427(4) . ?
C0A C0P 1.433(4) . ?
C1A C1B 1.370(5) . ?
C1A C1F 1.379(5) . ?
C2A C2B 1.388(5) . ?
C2A C2F 1.388(5) . ?
C0B H0B 0.9800 . ?
C0B C0C 1.423(5) . ?
C0B C0P 1.437(4) . ?
C1B H1B 0.9300 . ?
C1B C1C 1.388(6) . ?
C2B H2B 0.9300 . ?
C2B C2C 1.388(5) . ?
C0C H0C 0.9800 . ?
C0C C0D 1.408(5) . ?
C1C H1C 0.9300 . ?
C1C C1D 1.366(7) . ?
C2C H2C 0.9300 . ?
C2C C2D 1.358(6) . ?
C0D H0D 0.9800 . ?
C1D H1D 0.9300 . ?
C1D C1E 1.367(7) . ?
C2D H2D 0.9300 . ?
C2D C2E 1.360(6) . ?
C1E H1E 0.9300 . ?
C1E C1F 1.379(5) . ?
C2E H2E 0.9300 . ?
C2E C2F 1.391(5) . ?
C1F H1F 0.9300 . ?
C2F H2F 0.9300 . ?
C1G C1H 1.393(5) . ?
C1G C1L 1.391(5) . ?
C2G C2H 1.382(5) . ?
C2G C2L 1.394(5) . ?
C1H H1H 0.9300 . ?
C1H C1I 1.392(6) . ?
C2H H2H 0.9300 . ?
C2H C2I 1.386(5) . ?
C1I H1I 0.9300 . ?
C1I C1J 1.379(7) . ?
C2I H2I 0.9300 . ?
C2I C2J 1.381(7) . ?
C1J H1J 0.9300 . ?
C1J C1K 1.366(7) . ?
C2J H2J 0.9300 . ?
C2J C2K 1.370(7) . ?
C1K H1K 0.9300 . ?
C1K C1L 1.389(5) . ?
C2K H2K 0.9300 . ?
C2K C2L 1.384(5) . ?
C1L H1L 0.9300 . ?
C2L H2L 0.9300 . ?
P3 F3 1.575(7) . ?
P3 F4 1.585(7) . ?
P3 F5 1.572(7) . ?
P3 F6 1.580(7) . ?
P3 F1 1.572(7) . ?
P3 F2 1.585(7) . ?
P3A F1A 1.559(4) . ?
P3A F2A 1.584(4) . ?
P3A F3A 1.586(4) . ?
P3A F4A 1.587(4) . ?
P3A F5A 1.580(4) . ?
P3A F6A 1.583(4) . ?

loop_
_geom_torsion_atom_site_label_1
_geom_torsion_atom_site_label_2
_geom_torsion_atom_site_label_3
_geom_torsion_atom_site_label_4
_geom_torsion
_geom_torsion_site_symmetry_1
_geom_torsion_site_symmetry_2
_geom_torsion_site_symmetry_3
_geom_torsion_site_symmetry_4
_geom_torsion_publ_flag
CA CD CC CB 1.1(4) . . . . ?
CA CD CC Fe1 58.3(2) . . . . ?
CD CA C1P CB 0.8(3) . . . . ?
CD CA C1P P1 -176.1(2) . . . . ?
CD CA C1P Fe1 -60.1(2) . . . . ?
CC CB C1P CA -0.1(4) . . . . ?
CC CB C1P P1 176.5(2) . . . . ?
CC CB C1P Fe1 60.5(2) . . . . ?
N1 C1 C2 C3 0.2(9) . . . . ?
C1 N1 C9 C4 -2.0(5) . . . . ?
C1 N1 C9 C8 178.3(4) . . . . ?
C1 C2 C3 C4 -0.1(9) . . . . ?
O1 C8 C9 N1 -6.8(5) . . . . ?
O1 C8 C9 C4 173.5(3) . . . . ?
P1 C1A C1B C1C 177.3(4) . . . . ?
P1 C1A C1F C1E -177.3(3) . . . . ?
P1 C1G C1H C1I -179.9(3) . . . . ?
P1 C1G C1L C1K -178.7(3) . . . . ?
Fe1 CA CD CC -59.7(2) . . . . ?
Fe1 CA C1P CB 60.9(2) . . . . ?
Fe1 CA C1P P1 -115.9(2) . . . . ?
Fe1 CB CC CD 57.9(2) . . . . ?
Fe1 CB C1P CA -60.7(2) . . . . ?
Fe1 CB C1P P1 116.0(3) . . . . ?
Fe1 CD CC CB -57.2(2) . . . . ?
Fe1 C0A C0D C0C 58.3(2) . . . . ?
Fe1 C0A C0P P2 118.3(2) . . . . ?
Fe1 C0A C0P C0B -60.4(2) . . . . ?
Fe1 C0B C0C C0D -59.4(2) . . . . ?
Fe1 C0B C0P P2 -118.0(2) . . . . ?
Fe1 C0B C0P C0A 60.7(2) . . . . ?
Fe1 C0C C0D C0A -57.9(2) . . . . ?
Pd1 N1 C1 C2 -177.5(4) . . . . ?
Pd1 N1 C9 C4 176.8(3) . . . . ?
Pd1 N1 C9 C8 -3.0(4) . . . . ?
Pd1 O1 C8 C7 -167.7(3) . . . . ?
Pd1 O1 C8 C9 13.1(4) . . . . ?
Pd1 P1 C1A C1B -87.0(3) . . . . ?
Pd1 P1 C1A C1F 90.0(3) . . . . ?
Pd1 P1 C1G C1H -174.0(2) . . . . ?
Pd1 P1 C1G C1L 3.1(3) . . . . ?
Pd1 P1 C1P CA 26.9(3) . . . . ?
Pd1 P1 C1P CB -149.3(2) . . . . ?
Pd1 P1 C1P Fe1 -59.75(19) . . . . ?
Pd1 P2 C2A C2B 44.5(3) . . . . ?
Pd1 P2 C2A C2F -135.6(3) . . . . ?
Pd1 P2 C2G C2H 9.0(3) . . . . ?
Pd1 P2 C2G C2L -175.2(2) . . . . ?
Pd1 P2 C0P Fe1 -20.5(2) . . . . ?
Pd1 P2 C0P C0A -109.5(3) . . . . ?
Pd1 P2 C0P C0B 69.0(3) . . . . ?
C2 C3 C4 C5 177.9(5) . . . . ?
C2 C3 C4 C9 -1.0(7) . . . . ?
P2 C2A C2B C2C 178.8(3) . . . . ?
P2 C2A C2F C2E 179.8(4) . . . . ?
P2 C2G C2H C2I 172.9(3) . . . . ?
P2 C2G C2L C2K -172.3(3) . . . . ?
C3 C4 C5 C6 -177.7(5) . . . . ?
C3 C4 C9 N1 2.1(6) . . . . ?
C3 C4 C9 C8 -178.2(4) . . . . ?
C4 C5 C6 C7 -2.1(7) . . . . ?
C5 C4 C9 N1 -176.9(4) . . . . ?
C5 C4 C9 C8 2.8(6) . . . . ?
C5 C6 C7 C8 -1.0(7) . . . . ?
C6 C7 C8 O1 -174.4(4) . . . . ?
C6 C7 C8 C9 4.8(6) . . . . ?
C7 C8 C9 N1 174.0(3) . . . . ?
C7 C8 C9 C4 -5.7(5) . . . . ?
C9 N1 C1 C2 0.9(7) . . . . ?
C9 C4 C5 C6 1.2(6) . . . . ?
C1A P1 C1G C1H -53.6(3) . . . . ?
C1A P1 C1G C1L 123.5(3) . . . . ?
C1A P1 C1P CA -94.1(3) . . . . ?
C1A P1 C1P CB 89.7(3) . . . . ?
C1A P1 C1P Fe1 179.27(18) . . . . ?
C1A C1B C1C C1D 0.3(9) . . . . ?
C2A P2 C2G C2H -106.3(3) . . . . ?
C2A P2 C2G C2L 69.4(3) . . . . ?
C2A P2 C0P Fe1 97.6(2) . . . . ?
C2A P2 C0P C0A 8.6(3) . . . . ?
C2A P2 C0P C0B -172.9(3) . . . . ?
C2A C2B C2C C2D 2.0(7) . . . . ?
C0B C0C C0D Fe1 58.4(2) . . . . ?
C0B C0C C0D C0A 0.4(4) . . . . ?
C1B C1A C1F C1E -0.4(6) . . . . ?
C1B C1C C1D C1E -0.8(10) . . . . ?
C2B C2A C2F C2E -0.3(6) . . . . ?
C2B C2C C2D C2E -1.5(7) . . . . ?
C0C C0B C0P Fe1 -60.0(2) . . . . ?
C0C C0B C0P P2 -178.0(2) . . . . ?
C0C C0B C0P C0A 0.7(3) . . . . ?
C1C C1D C1E C1F 0.8(9) . . . . ?
C2C C2D C2E C2F 0.2(8) . . . . ?
C0D C0A C0P Fe1 59.9(2) . . . . ?
C0D C0A C0P P2 178.3(2) . . . . ?
C0D C0A C0P C0B -0.4(3) . . . . ?
C1D C1E C1F C1A -0.2(7) . . . . ?
C2D C2E C2F C2A 0.8(8) . . . . ?
C1F C1A C1B C1C 0.3(7) . . . . ?
C2F C2A C2B C2C -1.1(6) . . . . ?
C1G P1 C1A C1B 150.0(3) . . . . ?
C1G P1 C1A C1F -33.1(3) . . . . ?
C1G P1 C1P CA 155.9(3) . . . . ?
C1G P1 C1P CB -20.3(3) . . . . ?
C1G P1 C1P Fe1 69.3(2) . . . . ?
C1G C1H C1I C1J -2.1(6) . . . . ?
C2G P2 C2A C2B 166.3(3) . . . . ?
C2G P2 C2A C2F -13.8(4) . . . . ?
C2G P2 C0P Fe1 -152.94(18) . . . . ?
C2G P2 C0P C0A 118.1(3) . . . . ?
C2G P2 C0P C0B -63.4(3) . . . . ?
C2G C2H C2I C2J 0.0(7) . . . . ?
C1H C1G C1L C1K -1.5(5) . . . . ?
C1H C1I C1J C1K 0.0(7) . . . . ?
C2H C2G C2L C2K 3.6(5) . . . . ?
C2H C2I C2J C2K 2.4(7) . . . . ?
C1I C1J C1K C1L 1.4(7) . . . . ?
C2I C2J C2K C2L -1.7(7) . . . . ?
C1J C1K C1L C1G -0.6(6) . . . . ?
C2J C2K C2L C2G -1.3(6) . . . . ?
C1L C1G C1H C1I 2.8(5) . . . . ?
C2L C2G C2H C2I -2.9(6) . . . . ?
C0P P2 C2A C2B -86.4(3) . . . . ?
C0P P2 C2A C2F 93.5(3) . . . . ?
C0P P2 C2G C2H 146.8(3) . . . . ?
C0P P2 C2G C2L -37.4(3) . . . . ?
C0P C0A C0D Fe1 -58.3(2) . . . . ?
C0P C0A C0D C0C 0.0(4) . . . . ?
C0P C0B C0C Fe1 58.8(2) . . . . ?
C0P C0B C0C C0D -0.7(4) . . . . ?
C1P CA CD CC -1.1(4) . . . . ?
C1P CA CD Fe1 58.6(2) . . . . ?
C1P CB CC CD -0.6(4) . . . . ?
C1P CB CC Fe1 -58.4(2) . . . . ?
C1P P1 C1A C1B 36.8(4) . . . . ?
C1P P1 C1A C1F -146.3(3) . . . . ?
C1P P1 C1G C1H 56.7(3) . . . . ?
C1P P1 C1G C1L -126.1(3) . . . . ?
